data_7713053
loop_
_publ_author_name
'Lipina, Olga A.'
'Surat, Ludmila L.'
'Chufarov, Alexander Yu'
'Baklanova, Inna V.'
'Enyashin, Andrey N.'
'Melkozerova, Marina A.'
'Tyutyunnik, Alexander P.'
'Zubkov, Vladimir G.'

_publ_section_title
;
 Structural, electronic and optical properties of
 BaRE<sub>6</sub>(Ge<sub>2</sub>O<sub>7</sub>)<sub>2</sub>(Ge<sub>3</sub>O<sub>10</sub>)
 (RE = Tm, Yb, Lu) compounds and
 BaYb<sub>6</sub>(Ge<sub>2</sub>O<sub>7</sub>)<sub>2</sub>(Ge<sub>3</sub>O<sub>10</sub>):Tm<sup>3+</sup>
 and
 BaLu<sub>6</sub>(Ge<sub>2</sub>O<sub>7</sub>)<sub>2</sub>(Ge<sub>3</sub>O<sub>10</sub>):Yb<sup>3+</sup>,Tm<sup>3+</sup>
 phosphors: potential applications in temperature sensing.
;
_journal_name_full 'Dalton transactions (Cambridge, England : 2003)'
_journal_paper_doi 10.1039/d3dt00269a
_journal_year 2023
_chemical_formula_moiety 'Ge7 Lu6 O24, Ba'
_chemical_formula_structural BaLu6(Ge2O7)2(Ge3O10)
_chemical_formula_sum 'Ba Ge7 Lu6 O24'
_chemical_formula_weight 2079.24
_chemical_name_common 'Barium Lutetium Germanate'
_chemical_name_systematic 'Barium hexalutetium heptagermanate'
_space_group_IT_number 11
_space_group_name_Hall '-P 2yb'
_space_group_name_H-M_alt 'P 1 21/m 1'
_symmetry_cell_setting monoclinic
_symmetry_space_group_name_Hall '-P 2yb'
_symmetry_space_group_name_H-M 'P 1 21/m 1'
_audit_creation_date 2023-01-23T14:03
_audit_creation_method 'from EXP file using GSAS2CIF'
_audit_update_record ' 2023-01-23T14:03  Initial CIF as created by GSAS2CIF'
_cell_angle_alpha 90.0
_cell_angle_beta 106.5939(5)
_cell_angle_gamma 90.0
_cell_formula_units_Z 2
_cell_length_a 5.60323(4)
_cell_length_b 27.89861(22)
_cell_length_c 6.97976(5)
_cell_measurement_temperature 298(2)
_cell_volume 1045.652(14)
_computing_data_collection 'STOE Powder Software Package (STOE, Germany)'
_computing_data_reduction 'STOE Powder Software Package (STOE, Germany)'
_computing_molecular_graphics 'ATOMS V6.3.4 ((c) 2008 by Shape Software)'
_computing_structure_refinement GSAS
_computing_structure_solution 'GSAS (A.C. Larson and R.B. Von Dreele, 2004), EXPGUI (Toby, B.H., 2001)'
_diffrn_ambient_temperature 298
_diffrn_detector 'position sensitive detector'
_diffrn_detector_type 'linear mini-PSD (STOE)'
_diffrn_measurement_device_type 'transmission diffractometer Stadi-P (STOE)'
_diffrn_radiation_monochromator 'Primary, curved Ge 111'
_diffrn_radiation_polarisn_ratio 0.8
_diffrn_radiation_probe x-ray
_diffrn_radiation_type 'Cu K\a~1~'
_diffrn_radiation_wavelength 1.54056
_diffrn_source 'sealed X-ray tube'
_diffrn_source_target Cu
_diffrn_source_type 'PHILIPS PW 2283/20'
_exptl_absorpt_correction_T_max 1.0
_exptl_absorpt_correction_T_min 0.0
_exptl_absorpt_process_details
;   GSAS Absorption/surface roughness correction: function number 4
 Flat plate transmission absorption correction
Terms =     0.12128         0.0000    
Correction is not refined.
;
_exptl_crystal_density_diffrn 6.604
_exptl_crystal_density_method 'not measured'
_pd_block_id 2023-01-23T14:03|BALU6GE7O24|Lipina|Stadi_P
_pd_calc_method 'Rietveld Refinement'
_pd_char_colour white
_pd_instr_dist_mono/spec 130
_pd_instr_dist_spec/detc 220
_pd_instr_dist_src/mono 260
_pd_instr_location ' ?'
_pd_meas_2theta_range_inc 0.02
_pd_meas_2theta_range_max 119.98
_pd_meas_2theta_range_min 5.0
_pd_meas_number_of_points 5750
_pd_meas_scan_method step
_pd_phase_name BaLu6(Ge2O7)2(Ge3O10)
_pd_prep_temperature 1623
_pd_proc_2theta_range_inc 0.02
_pd_proc_2theta_range_max 119.95143
_pd_proc_2theta_range_min 4.97143
_pd_proc_info_datetime 2023-01-23T14:03:02
_pd_proc_info_excluded_regions ' ?'
_pd_proc_ls_background_function
;   GSAS Background function number 1 with 36 terms.
 Shifted Chebyshev function of 1st kind
      1:    1454.33     2:   -1671.99     3:    949.638     4:   -513.868    
      5:    175.992     6:   -31.5241     7:   -25.2923     8:    39.3038    
      9:   -22.4416    10:    1.06988    11:   -22.6221    12:    20.7618    
     13:    13.9871    14:   -10.0807    15:   -8.97806    16:    23.0774    
     17:   -22.3635    18:    8.47021    19:    1.88614    20:   -6.49599    
     21:    4.66845    22:   -3.90024    23:   -4.08751    24:    10.1656    
     25:   -2.05495    26:  -0.744074    27:    2.85984    28:   3.354650E-02
     29:   -4.55771    30:    10.1967    31:   -3.33416    32:   -5.89015    
     33:    8.05196    34:   -6.93768    35:    2.02599    36:    1.41774    
;
_pd_proc_ls_peak_cutoff 0.00100
_pd_proc_ls_profile_function
;
 CW Profile function number 4 with  21 terms
 Pseudovoigt profile coefficients as parameterized in
 P. Thompson, D.E. Cox & J.B. Hastings (1987). J. Appl. Cryst.,20,79-83.
 Asymmetry correction of L.W. Finger, D.E. Cox & A. P. Jephcoat (1994).
 J. Appl. Cryst.,27,892-900.
 Microstrain broadening by P.W. Stephens,  (1999). J. Appl. Cryst.,32,281-289.
 #1(GU)   =   39.756 #2(GV)   =    0.000 #3(GW)   =   16.426
 #4(GP)   =    0.000 #5(LX)   =    3.562 #6(ptec) =    -0.59
 #7(trns) =     0.00 #8(shft) =   0.0000 #9(sfec) =     0.00
 #10(S/L) =   0.0215 #11(H/L) =   0.0219 #12(eta) =   1.0000
 #13(S400 ) =  3.9E-04 #14(S040 ) =  1.4E-04 #15(S004 ) =  0.0E+00
 #16(S220 ) = -9.1E-04 #17(S202 ) =  1.3E-02 #18(S022 ) =  8.9E-04
 #19(S301 ) =  2.9E-03 #20(S103 ) =  1.8E-02 #21(S121 ) = -1.4E-03
 Peak tails are ignored  where the intensity is below 0.0010 times the peak
   Aniso. broadening axis   0.0   1.0   0.0
;
_pd_proc_ls_prof_R_factor 0.0275
_pd_proc_ls_prof_wR_expected 0.0197
_pd_proc_ls_prof_wR_factor 0.0399
_pd_proc_number_of_points 5750
_pd_spec_mounting 'powder on Mylar film'
_pd_spec_mount_mode transmission
_pd_spec_shape flat_sheet
_pd_spec_size_axial 7
_pd_spec_size_equat 0.1
_refine_ls_goodness_of_fit_all 1.45
_refine_ls_matrix_type full
_refine_ls_number_parameters 110
_refine_ls_number_restraints 0
_refine_ls_R_Fsqd_factor 0.01962
_refine_ls_shift/su_max 0.00
_refine_ls_shift/su_mean 0.00
_reflns_d_resolution_high 0.890
_reflns_d_resolution_low 13.949
_reflns_limit_h_max 6
_reflns_limit_h_min 0
_reflns_limit_k_max 31
_reflns_limit_k_min 0
_reflns_limit_l_max 7
_reflns_limit_l_min -7
_reflns_number_total 1601
_cod_data_source_file d3dt00269a4.cif
_cod_data_source_block BALU6GE7O24_publ
_cod_depositor_comments
;
The following automatic conversions were performed:

data item '_geom_angle_publ_flag' value 'N' was changed to 'n' in
accordance with the
/home/data/users/saulius/crontab/automatic-downloads/rss-feeds/RSC/lib/dictionaries/cif_core.dic
dictionary named 'cif_core.dic' version 2.4.2 last updated on
2011-04-26 (611 times).

data item '_geom_bond_publ_flag' value 'N' was changed to 'n' in
accordance with the
/home/data/users/saulius/crontab/automatic-downloads/rss-feeds/RSC/lib/dictionaries/cif_core.dic
dictionary named 'cif_core.dic' version 2.4.2 last updated on
2011-04-26 (164 times).

Automatic conversion script
Id: cif_fix_values 8170 2020-07-09 18:12:32Z antanas 
;
_cod_original_cell_volume 1045.652(16)
_cod_database_code 7713053
_gsas_exptl_extinct_corr_t_min 1.00000
_gsas_exptl_extinct_corr_t_max 1.00000

loop_
_symmetry_equiv_pos_site_id
_symmetry_equiv_pos_as_xyz
1 +x,+y,+z
2 -x,+y+1/2,-z
-1 -x,-y,-z
-2 +x,-y+1/2,+z

loop_
_atom_site_type_symbol
_atom_site_label
_atom_site_fract_x
_atom_site_fract_y
_atom_site_fract_z
_atom_site_occupancy
_atom_site_thermal_displace_type
_atom_site_U_iso_or_equiv
_atom_site_symmetry_multiplicity
Lu Lu1 0.88195(24) 0.68530(5) 0.25827(19) 1.0 Uiso 0.0238(4) 4
Lu Lu2 0.21864(26) 0.60010(4) 0.60525(19) 1.0 Uiso 0.0253(4) 4
Lu Lu3 0.81145(23) 0.54158(5) 0.82399(19) 1.0 Uiso 0.0240(4) 4
Ba Ba1 0.7086(4) 0.25 0.06900(32) 1.0 Uiso 0.0285(7) 2
Ge Ge1 0.2704(6) 0.47531(11) 0.6908(4) 1.0 Uiso 0.0225(9) 4
Ge Ge2 0.3133(5) 0.61316(11) 0.1238(4) 1.0 Uiso 0.0272(9) 4
Ge Ge3 0.7647(5) 0.66510(11) 0.7403(4) 1.0 Uiso 0.0220(8) 4
Ge Ge4 0.5436(7) 0.25 0.5415(5) 1.0 Uiso 0.0264(13) 2
O O1 0.0938(23) 0.4499(5) 0.4635(17) 1.0 Uiso 0.0161(10) 4
O O2 0.4118(24) 0.5278(5) 0.6773(18) 1.0 Uiso 0.0161(10) 4
O O3 0.5339(23) 0.4425(5) 0.7974(18) 1.0 Uiso 0.0161(10) 4
O O4 0.0894(22) 0.4798(5) 0.8505(19) 1.0 Uiso 0.0161(10) 4
O O5 0.4923(24) 0.6614(5) 0.1161(19) 1.0 Uiso 0.0161(10) 4
O O6 0.1168(24) 0.5973(5) -0.1090(18) 1.0 Uiso 0.0161(10) 4
O O7 0.1581(21) 0.6265(5) 0.3101(18) 1.0 Uiso 0.0161(10) 4
O O8 0.9122(21) 0.6959(5) 0.9482(17) 1.0 Uiso 0.0161(10) 4
O O9 0.6242(24) 0.6129(5) 0.7603(18) 1.0 Uiso 0.0161(10) 4
O O10 0.9504(23) 0.6638(5) 0.5713(17) 1.0 Uiso 0.0161(10) 4
O O11 0.4896(23) 0.7008(5) 0.6271(16) 1.0 Uiso 0.0161(10) 4
O O12 0.3283(27) 0.25 0.6871(24) 1.0 Uiso 0.0161(10) 2
O O13 0.8520(32) 0.25 0.6988(25) 1.0 Uiso 0.0161(10) 2

loop_
_atom_type_symbol
_atom_type_number_in_cell
_atom_type_scat_dispersion_real
_atom_type_scat_dispersion_imag
_atom_type_scat_Cromer_Mann_a1
_atom_type_scat_Cromer_Mann_a2
_atom_type_scat_Cromer_Mann_a3
_atom_type_scat_Cromer_Mann_a4
_atom_type_scat_Cromer_Mann_b1
_atom_type_scat_Cromer_Mann_b2
_atom_type_scat_Cromer_Mann_b3
_atom_type_scat_Cromer_Mann_b4
_atom_type_scat_Cromer_Mann_c
_atom_type_scat_source
Lu 12.0 0.000 0.000 28.9476 1.90182 15.2208 9.98519 15.1000 0.26103 3.71601 84.3298 7.97628 International_Tables_Vol_C
Ba 2.0 0.000 0.000 20.3361 3.21600 19.2970 0.27560 10.8880 20.2073 2.69590 167.202 2.77310 International_Tables_Vol_C
Ge 14.0 0.000 0.000 16.0816 2.85090 6.37470 0.25160 3.70680 11.4468 3.68300 54.7625 2.13130 International_Tables_Vol_C
O 48.0 0.000 0.000 3.04850 13.2771 2.28680 5.70110 1.54630 0.32390 0.86700 32.9089 0.25080 International_Tables_Vol_C

loop_
_geom_angle_atom_site_label_1
_geom_angle_atom_site_label_2
_geom_angle_atom_site_label_3
_geom_angle
_geom_angle_site_symmetry_1
_geom_angle_site_symmetry_2
_geom_angle_site_symmetry_3
_geom_angle_publ_flag
O5 Lu1 O7 113.7(4) 1_555 . 1_655 n
O5 Lu1 O8 86.8(4) 1_555 . 1_554 n
O5 Lu1 O10 103.5(5) 1_555 . 1_555 n
O5 Lu1 O12 79.7(5) 1_555 . 2_656 n
O5 Lu1 O13 143.8(5) 1_555 . 2_756 n
O7 Lu1 O8 90.8(4) 1_655 . 1_554 n
O7 Lu1 O10 73.7(5) 1_655 . 1_555 n
O7 Lu1 O12 160.7(5) 1_655 . 2_656 n
O7 Lu1 O13 99.4(4) 1_655 . 2_756 n
O8 Lu1 O10 163.8(5) 1_554 . 1_555 n
O8 Lu1 O12 104.2(5) 1_554 . 2_656 n
O8 Lu1 O13 78.3(5) 1_554 . 2_756 n
O10 Lu1 O12 90.1(5) 1_555 . 2_656 n
O10 Lu1 O13 99.3(5) 1_555 . 2_756 n
O12 Lu1 O13 72.5(5) 2_656 . 2_756 n
O1 Lu2 O2 77.5(5) -1_566 . 1_555 n
O1 Lu2 O6 77.3(4) -1_566 . 1_556 n
O1 Lu2 O7 96.4(5) -1_566 . 1_555 n
O1 Lu2 O9 147.6(5) -1_566 . 1_555 n
O1 Lu2 O10 90.7(5) -1_566 . 1_455 n
O2 Lu2 O6 89.9(4) 1_555 . 1_556 n
O2 Lu2 O7 117.1(5) 1_555 . 1_555 n
O2 Lu2 O9 71.5(4) 1_555 . 1_555 n
O2 Lu2 O10 164.7(5) 1_555 . 1_455 n
O6 Lu2 O7 150.6(5) 1_556 . 1_555 n
O6 Lu2 O9 93.2(5) 1_556 . 1_555 n
O6 Lu2 O10 78.0(4) 1_556 . 1_455 n
O7 Lu2 O9 105.8(4) 1_555 . 1_555 n
O7 Lu2 O10 73.3(4) 1_555 . 1_455 n
O9 Lu2 O10 118.0(5) 1_555 . 1_455 n
O1 Lu3 O2 94.1(5) -1_666 . 1_555 n
O1 Lu3 O4 79.8(5) -1_666 . 1_655 n
O1 Lu3 O4 151.6(4) -1_666 . -1_667 n
O1 Lu3 O6 75.6(4) -1_666 . 1_656 n
O1 Lu3 O9 86.8(4) -1_666 . 1_555 n
O2 Lu3 O4 118.7(5) 1_555 . 1_655 n
O2 Lu3 O4 110.2(4) 1_555 . -1_667 n
O2 Lu3 O6 145.2(5) 1_555 . 1_656 n
O2 Lu3 O9 72.9(5) 1_555 . 1_555 n
O4 Lu3 O4 75.8(5) 1_655 . -1_667 n
O4 Lu3 O6 92.5(4) 1_655 . 1_656 n
O4 Lu3 O9 162.6(5) 1_655 . 1_555 n
O4 Lu3 O6 91.1(5) -1_667 . 1_656 n
O4 Lu3 O9 113.7(4) -1_667 . 1_555 n
O6 Lu3 O9 73.3(4) 1_656 . 1_555 n
O5 Ba1 O5 119.2(5) 2_645 . -1_665 n
O5 Ba1 O8 72.8(4) 2_645 . 2_746 n
O5 Ba1 O8 133.70(33) 2_645 . -1_766 n
O5 Ba1 O11 75.33(34) 2_645 . 2_646 n
O5 Ba1 O11 122.49(32) 2_645 . -1_666 n
O5 Ba1 O12 59.63(27) 2_645 . 1_554 n
O5 Ba1 O13 76.87(28) 2_645 . 1_554 n
O5 Ba1 O8 133.70(33) -1_665 . 2_746 n
O5 Ba1 O8 72.8(4) -1_665 . -1_766 n
O5 Ba1 O11 122.49(32) -1_665 . 2_646 n
O5 Ba1 O11 75.33(34) -1_665 . -1_666 n
O5 Ba1 O12 59.63(27) -1_665 . 1_554 n
O5 Ba1 O13 76.87(28) -1_665 . 1_554 n
O8 Ba1 O8 69.8(5) 2_746 . -1_766 n
O8 Ba1 O11 103.7(4) 2_746 . 2_646 n
O8 Ba1 O11 139.59(34) 2_746 . -1_666 n
O8 Ba1 O12 110.4(4) 2_746 . 1_554 n
O8 Ba1 O13 62.0(4) 2_746 . 1_554 n
O8 Ba1 O11 139.59(34) -1_766 . 2_646 n
O8 Ba1 O11 103.7(4) -1_766 . -1_666 n
O8 Ba1 O12 110.4(4) -1_766 . 1_554 n
O8 Ba1 O13 62.0(4) -1_766 . 1_554 n
O11 Ba1 O11 54.6(5) 2_646 . -1_666 n
O11 Ba1 O12 109.1(4) 2_646 . 1_554 n
O11 Ba1 O13 151.59(25) 2_646 . 1_554 n
O11 Ba1 O12 109.1(4) -1_666 . 1_554 n
O11 Ba1 O13 151.59(25) -1_666 . 1_554 n
O12 Ba1 O13 60.1(4) 1_554 . 1_554 n
O1 Ge1 O1 78.5(6) 1_555 . -1_566 n
O1 Ge1 O2 116.9(6) 1_555 . 1_555 n
O1 Ge1 O3 111.6(6) 1_555 . 1_555 n
O1 Ge1 O4 109.3(6) 1_555 . 1_555 n
O1 Ge1 O2 69.2(6) -1_566 . 1_555 n
O1 Ge1 O3 166.2(5) -1_566 . 1_555 n
O1 Ge1 O4 72.8(5) -1_566 . 1_555 n
O2 Ge1 O3 97.4(6) 1_555 . 1_555 n
O2 Ge1 O4 110.4(6) 1_555 . 1_555 n
O3 Ge1 O4 110.7(6) 1_555 . 1_555 n
O3 Ge2 O5 117.8(6) -1_666 . 1_555 n
O3 Ge2 O6 100.8(6) -1_666 . 1_555 n
O3 Ge2 O7 104.2(6) -1_666 . 1_555 n
O5 Ge2 O6 113.3(6) 1_555 . 1_555 n
O5 Ge2 O7 105.8(5) 1_555 . 1_555 n
O6 Ge2 O7 114.9(6) 1_555 . 1_555 n
O6 Ge3 O8 84.2(5) 1_656 . 1_555 n
O6 Ge3 O9 70.8(5) 1_656 . 1_555 n
O6 Ge3 O10 75.2(5) 1_656 . 1_555 n
O6 Ge3 O11 169.2(5) 1_656 . 1_555 n
O8 Ge3 O9 119.8(6) 1_555 . 1_555 n
O8 Ge3 O10 110.1(6) 1_555 . 1_555 n
O8 Ge3 O11 103.9(6) 1_555 . 1_555 n
O9 Ge3 O10 114.4(6) 1_555 . 1_555 n
O9 Ge3 O11 98.8(6) 1_555 . 1_555 n
O10 Ge3 O11 107.9(6) 1_555 . 1_555 n
O11 Ge4 O11 100.6(8) 2_646 . -1_666 n
O11 Ge4 O12 114.6(5) 2_646 . 1_555 n
O11 Ge4 O13 108.1(6) 2_646 . 1_555 n
O11 Ge4 O12 114.6(5) -1_666 . 1_555 n
O11 Ge4 O13 108.1(6) -1_666 . 1_555 n
O12 Ge4 O13 110.3(7) 1_555 . 1_555 n
Lu2 O1 Lu3 104.6(5) -1_566 . -1_666 n
Lu2 O1 Ge1 131.7(7) -1_566 . 1_555 n
Lu2 O1 Ge1 86.7(4) -1_566 . -1_566 n
Lu2 O1 O1 109.1(6) -1_566 . -1_566 n
Lu2 O1 O2 156.6(6) -1_566 . 1_555 n
Lu2 O1 O2 52.8(4) -1_566 . -1_566 n
Lu2 O1 O3 125.5(6) -1_566 . 1_555 n
Lu2 O1 O4 100.0(5) -1_566 . 1_555 n
Lu2 O1 O4 100.2(5) -1_566 . -1_566 n
Lu2 O1 O6 52.1(4) -1_566 . -1_565 n
Lu2 O1 O9 91.2(5) -1_566 . -1_666 n
Lu3 O1 Ge1 123.4(7) -1_666 . 1_555 n
Lu3 O1 Ge1 85.0(4) -1_666 . -1_566 n
Lu3 O1 O1 103.4(6) -1_666 . -1_566 n
Lu3 O1 O2 96.4(5) -1_666 . 1_555 n
Lu3 O1 O2 97.9(5) -1_666 . -1_566 n
Lu3 O1 O3 111.6(5) -1_666 . 1_555 n
Lu3 O1 O4 153.5(7) -1_666 . 1_555 n
Lu3 O1 O4 51.1(4) -1_666 . -1_566 n
Lu3 O1 O6 52.7(4) -1_666 . -1_565 n
Lu3 O1 O9 46.63(32) -1_666 . -1_666 n
Ge1 O1 Ge1 101.5(6) 1_555 . -1_566 n
Ge1 O1 O1 67.4(5) 1_555 . -1_566 n
Ge1 O1 O2 30.7(4) 1_555 . 1_555 n
Ge1 O1 O2 118.7(7) 1_555 . -1_566 n
Ge1 O1 O3 33.7(4) 1_555 . 1_555 n
Ge1 O1 O4 34.8(4) 1_555 . 1_555 n
Ge1 O1 O4 113.2(7) 1_555 . -1_566 n
Ge1 O1 O6 171.2(7) 1_555 . -1_565 n
Ge1 O1 O9 116.7(6) 1_555 . -1_666 n
Ge1 O1 O1 34.08(29) -1_566 . -1_566 n
Ge1 O1 O2 85.2(5) -1_566 . 1_555 n
Ge1 O1 O2 34.29(30) -1_566 . -1_566 n
Ge1 O1 O3 134.5(6) -1_566 . 1_555 n
Ge1 O1 O4 86.9(4) -1_566 . 1_555 n
Ge1 O1 O4 34.32(27) -1_566 . -1_566 n
Ge1 O1 O6 86.3(4) -1_566 . -1_565 n
Ge1 O1 O9 129.1(5) -1_566 . -1_666 n
O1 O1 O2 55.2(5) -1_566 . 1_555 n
O1 O1 O2 59.8(5) -1_566 . -1_566 n
O1 O1 O3 100.7(6) -1_566 . 1_555 n
O1 O1 O4 58.6(5) -1_566 . 1_555 n
O1 O1 O4 56.5(4) -1_566 . -1_566 n
O1 O1 O6 120.3(6) -1_566 . -1_565 n
O1 O1 O9 148.4(7) -1_566 . -1_666 n
O2 O1 O2 115.0(5) 1_555 . -1_566 n
O2 O1 O3 52.1(4) 1_555 . 1_555 n
O2 O1 O4 57.8(4) 1_555 . 1_555 n
O2 O1 O4 85.1(5) 1_555 . -1_566 n
O2 O1 O6 148.6(6) 1_555 . -1_565 n
O2 O1 O9 110.8(5) 1_555 . -1_666 n
O2 O1 O3 148.3(5) -1_566 . 1_555 n
O2 O1 O4 89.2(5) -1_566 . 1_555 n
O2 O1 O4 58.6(4) -1_566 . -1_566 n
O2 O1 O6 70.0(4) -1_566 . -1_565 n
O2 O1 O9 124.5(6) -1_566 . -1_666 n
O3 O1 O4 59.2(4) 1_555 . 1_555 n
O3 O1 O4 134.2(6) 1_555 . -1_566 n
O3 O1 O6 137.9(6) 1_555 . -1_565 n
O3 O1 O9 85.7(5) 1_555 . -1_666 n
O4 O1 O4 115.0(5) 1_555 . -1_566 n
O4 O1 O6 151.5(6) 1_555 . -1_565 n
O4 O1 O9 143.1(6) 1_555 . -1_666 n
O4 O1 O6 71.1(4) -1_566 . -1_565 n
O4 O1 O9 97.1(5) -1_566 . -1_666 n
O6 O1 O9 54.6(4) -1_565 . -1_666 n
Lu2 O2 Lu3 107.7(6) 1_555 . 1_555 n
Lu2 O2 Ge1 125.6(7) 1_555 . 1_555 n
Lu2 O2 O1 111.3(5) 1_555 . 1_555 n
Lu2 O2 O1 49.7(4) 1_555 . -1_566 n
Lu2 O2 O3 164.8(7) 1_555 . 1_555 n
Lu2 O2 O4 101.3(5) 1_555 . 1_555 n
Lu2 O2 O9 53.8(4) 1_555 . 1_555 n
Lu3 O2 Ge1 123.7(7) 1_555 . 1_555 n
Lu3 O2 O1 138.6(6) 1_555 . 1_555 n
Lu3 O2 O1 156.3(6) 1_555 . -1_566 n
Lu3 O2 O3 82.5(5) 1_555 . 1_555 n
Lu3 O2 O4 125.3(6) 1_555 . 1_555 n
Lu3 O2 O9 53.9(4) 1_555 . 1_555 n
Ge1 O2 O1 32.3(4) 1_555 . 1_555 n
Ge1 O2 O1 76.5(6) 1_555 . -1_566 n
Ge1 O2 O3 41.8(4) 1_555 . 1_555 n
Ge1 O2 O4 35.2(4) 1_555 . 1_555 n
Ge1 O2 O9 163.7(7) 1_555 . 1_555 n
O1 O2 O1 65.0(5) 1_555 . -1_566 n
O1 O2 O3 62.8(5) 1_555 . 1_555 n
O1 O2 O4 59.3(4) 1_555 . 1_555 n
O1 O2 O9 161.2(6) 1_555 . 1_555 n
O1 O2 O3 118.2(7) -1_566 . 1_555 n
O1 O2 O4 62.7(5) -1_566 . 1_555 n
O1 O2 O9 103.0(5) -1_566 . 1_555 n
O3 O2 O4 63.6(5) 1_555 . 1_555 n
O3 O2 O9 134.7(6) 1_555 . 1_555 n
O4 O2 O9 130.1(6) 1_555 . 1_555 n
Ge1 O3 Ge2 151.3(7) 1_555 . -1_666 n
Ge1 O3 O1 34.7(4) 1_555 . 1_555 n
Ge1 O3 O2 40.8(4) 1_555 . 1_555 n
Ge1 O3 O4 34.6(4) 1_555 . 1_555 n
Ge1 O3 O5 121.5(6) 1_555 . -1_666 n
Ge1 O3 O6 154.2(6) 1_555 . -1_666 n
Ge1 O3 O7 139.8(7) 1_555 . -1_666 n
Ge2 O3 O1 122.5(6) -1_666 . 1_555 n
Ge2 O3 O2 166.9(7) -1_666 . 1_555 n
Ge2 O3 O4 130.2(6) -1_666 . 1_555 n
Ge2 O3 O5 30.16(33) -1_666 . -1_666 n
Ge2 O3 O6 39.0(4) -1_666 . -1_666 n
Ge2 O3 O7 38.1(4) -1_666 . -1_666 n
O1 O3 O2 65.1(5) 1_555 . 1_555 n
O1 O3 O4 59.7(4) 1_555 . 1_555 n
O1 O3 O5 98.9(5) 1_555 . -1_666 n
O1 O3 O6 159.1(7) 1_555 . -1_666 n
O1 O3 O7 106.3(5) 1_555 . -1_666 n
O2 O3 O4 62.3(5) 1_555 . 1_555 n
O2 O3 O5 162.2(6) 1_555 . -1_666 n
O2 O3 O6 135.2(6) 1_555 . -1_666 n
O2 O3 O7 132.4(5) 1_555 . -1_666 n
O4 O3 O5 103.7(5) 1_555 . -1_666 n
O4 O3 O6 120.5(5) 1_555 . -1_666 n
O4 O3 O7 156.3(6) 1_555 . -1_666 n
O5 O3 O6 60.3(5) -1_666 . -1_666 n
O5 O3 O7 57.3(4) -1_666 . -1_666 n
O6 O3 O7 65.1(5) -1_666 . -1_666 n
Lu3 O4 Lu3 104.2(5) 1_455 . -1_667 n
Lu3 O4 Ge1 121.1(7) 1_455 . 1_555 n
Lu3 O4 O1 109.6(5) 1_455 . 1_555 n
Lu3 O4 O1 49.14(33) 1_455 . -1_566 n
Lu3 O4 O2 96.5(5) 1_455 . 1_555 n
Lu3 O4 O3 150.6(6) 1_455 . 1_555 n
Lu3 O4 O4 51.5(4) 1_455 . -1_567 n
Lu3 O4 Ge1 127.9(7) -1_667 . 1_555 n
Lu3 O4 O1 144.5(6) -1_667 . 1_555 n
Lu3 O4 O1 150.5(6) -1_667 . -1_566 n
Lu3 O4 O2 124.0(6) -1_667 . 1_555 n
Lu3 O4 O3 93.5(5) -1_667 . 1_555 n
Lu3 O4 O4 52.7(4) -1_667 . -1_567 n
Ge1 O4 O1 35.9(4) 1_555 . 1_555 n
Ge1 O4 O1 72.9(5) 1_555 . -1_566 n
Ge1 O4 O2 34.4(4) 1_555 . 1_555 n
Ge1 O4 O3 34.7(4) 1_555 . 1_555 n
Ge1 O4 O4 156.9(9) 1_555 . -1_567 n
O1 O4 O1 65.0(5) 1_555 . -1_566 n
O1 O4 O2 62.9(5) 1_555 . 1_555 n
O1 O4 O3 61.2(4) 1_555 . 1_555 n
O1 O4 O4 158.8(8) 1_555 . -1_567 n
O1 O4 O2 58.7(5) -1_566 . 1_555 n
O1 O4 O3 106.6(5) -1_566 . 1_555 n
O1 O4 O4 99.6(6) -1_566 . -1_567 n
O2 O4 O3 54.2(4) 1_555 . 1_555 n
O2 O4 O4 123.0(8) 1_555 . -1_567 n
O3 O4 O4 139.9(7) 1_555 . -1_567 n
Lu1 O5 Ba1 98.7(5) 1_555 . 2_655 n
Lu1 O5 Ge2 137.7(7) 1_555 . 1_555 n
Lu1 O5 O3 107.5(5) 1_555 . -1_666 n
Lu1 O5 O6 154.7(6) 1_555 . 1_555 n
Lu1 O5 O7 126.8(6) 1_555 . 1_555 n
Lu1 O5 O8 46.76(32) 1_555 . 1_554 n
Lu1 O5 O9 93.4(4) 1_555 . 1_554 n
Lu1 O5 O12 50.5(4) 1_555 . 2_656 n
Ba1 O5 Ge2 122.8(6) 2_655 . 1_555 n
Ba1 O5 O3 153.7(6) 2_655 . -1_666 n
Ba1 O5 O6 99.1(5) 2_655 . 1_555 n
Ba1 O5 O7 106.8(5) 2_655 . 1_555 n
Ba1 O5 O8 78.6(4) 2_655 . 1_554 n
Ba1 O5 O9 99.7(4) 2_655 . 1_554 n
Ba1 O5 O12 60.8(4) 2_655 . 2_656 n
Ge2 O5 O3 32.0(4) 1_555 . -1_666 n
Ge2 O5 O6 33.9(4) 1_555 . 1_555 n
Ge2 O5 O7 38.4(4) 1_555 . 1_555 n
Ge2 O5 O8 142.1(6) 1_555 . 1_554 n
Ge2 O5 O9 87.5(5) 1_555 . 1_554 n
Ge2 O5 O12 143.4(7) 1_555 . 2_656 n
O3 O5 O6 55.4(4) -1_666 . 1_555 n
O3 O5 O7 58.7(4) -1_666 . 1_555 n
O3 O5 O8 118.1(5) -1_666 . 1_554 n
O3 O5 O9 76.9(4) -1_666 . 1_554 n
O3 O5 O12 140.7(6) -1_666 . 2_656 n
O6 O5 O7 63.7(5) 1_555 . 1_555 n
O6 O5 O8 120.6(5) 1_555 . 1_554 n
O6 O5 O9 66.0(4) 1_555 . 1_554 n
O6 O5 O12 154.6(6) 1_555 . 2_656 n
O7 O5 O8 172.9(6) 1_555 . 1_554 n
O7 O5 O9 125.8(6) 1_555 . 1_554 n
O7 O5 O12 105.2(6) 1_555 . 2_656 n
O8 O5 O9 56.4(4) 1_554 . 1_554 n
O8 O5 O12 73.2(5) 1_554 . 2_656 n
O9 O5 O12 129.0(6) 1_554 . 2_656 n
Lu2 O6 Lu3 102.2(5) 1_554 . 1_454 n
Lu2 O6 Ge2 124.9(7) 1_554 . 1_555 n
Lu2 O6 Ge3 88.4(4) 1_554 . 1_454 n
Lu2 O6 O1 50.6(4) 1_554 . -1_565 n
Lu2 O6 O3 114.9(5) 1_554 . -1_666 n
Lu2 O6 O5 97.7(5) 1_554 . 1_555 n
Lu2 O6 O7 154.4(6) 1_554 . 1_555 n
Lu2 O6 O8 106.7(5) 1_554 . 1_454 n
Lu2 O6 O9 101.1(5) 1_554 . 1_454 n
Lu2 O6 O10 52.09(35) 1_554 . 1_454 n
Lu3 O6 Ge2 127.4(7) 1_454 . 1_555 n
Lu3 O6 Ge3 88.6(4) 1_454 . 1_454 n
Lu3 O6 O1 51.69(34) 1_454 . -1_565 n
Lu3 O6 O3 102.4(5) 1_454 . -1_666 n
Lu3 O6 O5 159.6(6) 1_454 . 1_555 n
Lu3 O6 O7 103.4(5) 1_454 . 1_555 n
Lu3 O6 O8 110.9(5) 1_454 . 1_454 n
Lu3 O6 O9 52.9(4) 1_454 . 1_454 n
Lu3 O6 O10 103.1(5) 1_454 . 1_454 n
Ge2 O6 Ge3 112.4(6) 1_555 . 1_454 n
Ge2 O6 O1 162.8(6) 1_555 . -1_565 n
Ge2 O6 O3 40.2(4) 1_555 . -1_666 n
Ge2 O6 O5 32.8(4) 1_555 . 1_555 n
Ge2 O6 O7 33.2(4) 1_555 . 1_555 n
Ge2 O6 O8 79.1(5) 1_555 . 1_454 n
Ge2 O6 O9 126.3(7) 1_555 . 1_454 n
Ge2 O6 O10 123.1(7) 1_555 . 1_454 n
Ge3 O6 O1 84.7(4) 1_454 . -1_565 n
Ge3 O6 O3 150.8(6) 1_454 . -1_666 n
Ge3 O6 O5 96.7(5) 1_454 . 1_555 n
Ge3 O6 O7 92.0(4) 1_454 . 1_555 n
Ge3 O6 O8 33.37(25) 1_454 . 1_454 n
Ge3 O6 O9 36.25(32) 1_454 . 1_454 n
Ge3 O6 O10 37.28(29) 1_454 . 1_454 n
O1 O6 O3 123.4(5) -1_565 . -1_666 n
O1 O6 O5 148.3(6) -1_565 . 1_555 n
O1 O6 O7 154.9(6) -1_565 . 1_555 n
O1 O6 O8 117.9(5) -1_565 . 1_454 n
O1 O6 O9 68.7(4) -1_565 . 1_454 n
O1 O6 O10 69.3(4) -1_565 . 1_454 n
O3 O6 O5 64.4(5) -1_666 . 1_555 n
O3 O6 O7 59.3(4) -1_666 . 1_555 n
O3 O6 O8 118.4(5) -1_666 . 1_454 n
O3 O6 O9 140.8(6) -1_666 . 1_454 n
O3 O6 O10 153.5(6) -1_666 . 1_454 n
O5 O6 O7 56.8(4) 1_555 . 1_555 n
O5 O6 O8 67.0(5) 1_555 . 1_454 n
O5 O6 O9 127.5(6) 1_555 . 1_454 n
O5 O6 O10 92.8(5) 1_555 . 1_454 n
O7 O6 O8 63.4(4) 1_555 . 1_454 n
O7 O6 O9 94.2(5) 1_555 . 1_454 n
O7 O6 O10 120.5(5) 1_555 . 1_454 n
O8 O6 O9 60.7(4) 1_454 . 1_454 n
O8 O6 O10 57.6(4) 1_454 . 1_454 n
O9 O6 O10 63.5(4) 1_454 . 1_454 n
Lu1 O7 Lu2 109.0(5) 1_455 . 1_555 n
Lu1 O7 Ge2 119.7(6) 1_455 . 1_555 n
Lu1 O7 O3 155.9(6) 1_455 . -1_666 n
Lu1 O7 O5 101.3(5) 1_455 . 1_555 n
Lu1 O7 O6 100.8(5) 1_455 . 1_555 n
Lu1 O7 O10 52.8(4) 1_455 . 1_455 n
Lu2 O7 Ge2 130.9(7) 1_555 . 1_555 n
Lu2 O7 O3 94.7(5) 1_555 . -1_666 n
Lu2 O7 O5 130.6(6) 1_555 . 1_555 n
Lu2 O7 O6 143.6(6) 1_555 . 1_555 n
Lu2 O7 O10 56.4(4) 1_555 . 1_455 n
Ge2 O7 O3 37.69(35) 1_555 . -1_666 n
Ge2 O7 O5 35.74(35) 1_555 . 1_555 n
Ge2 O7 O6 32.0(4) 1_555 . 1_555 n
Ge2 O7 O10 168.7(7) 1_555 . 1_455 n
O3 O7 O5 64.0(4) -1_666 . 1_555 n
O3 O7 O6 55.6(4) -1_666 . 1_555 n
O3 O7 O10 151.0(6) -1_666 . 1_455 n
O5 O7 O6 59.5(5) 1_555 . 1_555 n
O5 O7 O10 133.5(7) 1_555 . 1_455 n
O6 O7 O10 149.2(6) 1_555 . 1_455 n
Lu1 O8 Ba1 113.9(5) 1_556 . 2_756 n
Lu1 O8 Ge3 127.6(7) 1_556 . 1_555 n
Lu1 O8 O5 46.45(32) 1_556 . 1_556 n
Lu1 O8 O6 98.2(5) 1_556 . 1_656 n
Lu1 O8 O8 97.62(32) 1_556 . -2_575 n
Lu1 O8 O9 98.3(5) 1_556 . 1_555 n
Lu1 O8 O10 154.0(6) 1_556 . 1_555 n
Lu1 O8 O11 120.5(5) 1_556 . 1_555 n
Lu1 O8 O13 51.9(4) 1_556 . 2_757 n
Ba1 O8 Ge3 117.1(5) 2_756 . 1_555 n
Ba1 O8 O5 155.9(5) 2_756 . 1_556 n
Ba1 O8 O6 99.9(4) 2_756 . 1_656 n
Ba1 O8 O8 55.10(26) 2_756 . -2_575 n
Ba1 O8 O9 141.7(5) 2_756 . 1_555 n
Ba1 O8 O10 82.2(4) 2_756 . 1_555 n
Ba1 O8 O11 116.8(5) 2_756 . 1_555 n
Ba1 O8 O13 63.8(4) 2_756 . 2_757 n
Ge3 O8 O5 85.9(5) 1_555 . 1_556 n
Ge3 O8 O6 62.4(5) 1_555 . 1_656 n
Ge3 O8 O8 120.7(4) 1_555 . -2_575 n
Ge3 O8 O9 30.05(35) 1_555 . 1_555 n
Ge3 O8 O10 36.03(35) 1_555 . 1_555 n
Ge3 O8 O11 39.7(4) 1_555 . 1_555 n
Ge3 O8 O13 178.1(7) 1_555 . 2_757 n
O5 O8 O6 97.2(5) 1_556 . 1_656 n
O5 O8 O8 108.29(32) 1_556 . -2_575 n
O5 O8 O9 62.3(4) 1_556 . 1_555 n
O5 O8 O10 121.5(5) 1_556 . 1_555 n
O5 O8 O11 75.6(4) 1_556 . 1_555 n
O5 O8 O13 93.0(5) 1_556 . 2_757 n
O6 O8 O8 154.40(32) 1_656 . -2_575 n
O6 O8 O9 53.4(4) 1_656 . 1_555 n
O6 O8 O10 57.6(4) 1_656 . 1_555 n
O6 O8 O11 101.9(5) 1_656 . 1_555 n
O6 O8 O13 119.2(5) 1_656 . 2_757 n
O8 O8 O9 142.7(4) -2_575 . 1_555 n
O8 O8 O10 108.37(33) -2_575 . 1_555 n
O8 O8 O11 87.16(35) -2_575 . 1_555 n
O8 O8 O13 58.28(30) -2_575 . 2_757 n
O9 O8 O10 60.7(4) 1_555 . 1_555 n
O9 O8 O11 55.8(4) 1_555 . 1_555 n
O9 O8 O13 149.9(5) 1_555 . 2_757 n
O10 O8 O11 62.5(4) 1_555 . 1_555 n
O10 O8 O13 145.3(6) 1_555 . 2_757 n
O11 O8 O13 138.5(6) 1_555 . 2_757 n
Lu2 O9 Lu3 107.9(5) 1_555 . 1_555 n
Lu2 O9 Ge3 122.0(7) 1_555 . 1_555 n
Lu2 O9 O1 105.1(5) 1_555 . -1_666 n
Lu2 O9 O2 54.7(4) 1_555 . 1_555 n
Lu2 O9 O5 90.9(4) 1_555 . 1_556 n
Lu2 O9 O6 159.7(6) 1_555 . 1_656 n
Lu2 O9 O8 134.1(6) 1_555 . 1_555 n
Lu2 O9 O10 122.6(6) 1_555 . 1_555 n
Lu2 O9 O11 80.3(5) 1_555 . 1_555 n
Lu3 O9 Ge3 125.7(7) 1_555 . 1_555 n
Lu3 O9 O1 46.54(32) 1_555 . -1_666 n
Lu3 O9 O2 53.2(4) 1_555 . 1_555 n
Lu3 O9 O5 115.9(5) 1_555 . 1_556 n
Lu3 O9 O6 53.8(4) 1_555 . 1_656 n
Lu3 O9 O8 116.8(6) 1_555 . 1_555 n
Lu3 O9 O10 101.8(5) 1_555 . 1_555 n
Lu3 O9 O11 164.3(6) 1_555 . 1_555 n
Ge3 O9 O1 97.5(6) 1_555 . -1_666 n
Ge3 O9 O2 162.2(7) 1_555 . 1_555 n
Ge3 O9 O5 85.0(5) 1_555 . 1_556 n
Ge3 O9 O6 73.0(6) 1_555 . 1_656 n
Ge3 O9 O8 30.2(4) 1_555 . 1_555 n
Ge3 O9 O10 33.87(35) 1_555 . 1_555 n
Ge3 O9 O11 42.5(4) 1_555 . 1_555 n
O1 O9 O2 69.0(5) -1_666 . 1_555 n
O1 O9 O5 158.9(6) -1_666 . 1_556 n
O1 O9 O6 56.7(4) -1_666 . 1_656 n
O1 O9 O8 112.6(5) -1_666 . 1_555 n
O1 O9 O10 64.3(4) -1_666 . 1_555 n
O1 O9 O11 119.0(5) -1_666 . 1_555 n
O2 O9 O5 111.9(5) 1_555 . 1_556 n
O2 O9 O6 106.5(5) 1_555 . 1_656 n
O2 O9 O8 165.8(6) 1_555 . 1_555 n
O2 O9 O10 129.8(5) 1_555 . 1_555 n
O2 O9 O11 133.4(6) 1_555 . 1_555 n
O5 O9 O6 104.8(5) 1_556 . 1_656 n
O5 O9 O8 61.3(4) 1_556 . 1_555 n
O5 O9 O10 118.3(6) 1_556 . 1_555 n
O5 O9 O11 76.6(5) 1_556 . 1_555 n
O6 O9 O8 65.9(5) 1_656 . 1_555 n
O6 O9 O10 61.0(4) 1_656 . 1_555 n
O6 O9 O11 115.5(6) 1_656 . 1_555 n
O8 O9 O10 58.5(4) 1_555 . 1_555 n
O8 O9 O11 59.2(5) 1_555 . 1_555 n
O10 O9 O11 62.8(5) 1_555 . 1_555 n
Lu1 O10 Lu2 103.8(5) 1_555 . 1_655 n
Lu1 O10 Ge3 133.2(7) 1_555 . 1_555 n
Lu1 O10 O6 152.2(6) 1_555 . 1_656 n
Lu1 O10 O7 53.5(4) 1_555 . 1_655 n
Lu1 O10 O8 142.9(6) 1_555 . 1_555 n
Lu1 O10 O9 129.2(6) 1_555 . 1_555 n
Lu1 O10 O11 97.3(5) 1_555 . 1_555 n
Lu2 O10 Ge3 115.9(6) 1_655 . 1_555 n
Lu2 O10 O6 49.94(33) 1_655 . 1_656 n
Lu2 O10 O7 50.31(35) 1_655 . 1_655 n
Lu2 O10 O8 111.6(5) 1_655 . 1_555 n
Lu2 O10 O9 93.0(5) 1_655 . 1_555 n
Lu2 O10 O11 147.3(6) 1_655 . 1_555 n
Ge3 O10 O6 67.5(5) 1_555 . 1_656 n
Ge3 O10 O7 157.0(7) 1_555 . 1_655 n
Ge3 O10 O8 33.82(34) 1_555 . 1_555 n
Ge3 O10 O9 31.71(34) 1_555 . 1_555 n
Ge3 O10 O11 36.45(35) 1_555 . 1_555 n
O6 O10 O7 100.0(5) 1_656 . 1_655 n
O6 O10 O8 64.8(4) 1_656 . 1_555 n
O6 O10 O9 55.6(4) 1_656 . 1_555 n
O6 O10 O11 103.4(5) 1_656 . 1_555 n
O7 O10 O8 158.0(6) 1_655 . 1_555 n
O7 O10 O9 125.3(6) 1_655 . 1_555 n
O7 O10 O11 144.6(6) 1_655 . 1_555 n
O8 O10 O9 60.8(4) 1_555 . 1_555 n
O8 O10 O11 57.3(4) 1_555 . 1_555 n
O9 O10 O11 54.3(4) 1_555 . 1_555 n
Ba1 O11 Ge3 112.6(5) 2_656 . 1_555 n
Ba1 O11 Ge4 97.2(5) 2_656 . 2_656 n
Ba1 O11 O8 81.6(4) 2_656 . 1_555 n
Ba1 O11 O9 107.5(4) 2_656 . 1_555 n
Ba1 O11 O10 141.3(5) 2_656 . 1_555 n
Ba1 O11 O11 62.72(23) 2_656 . -2_575 n
Ba1 O11 O12 125.5(5) 2_656 . 2_656 n
Ba1 O11 O13 92.5(4) 2_656 . 2_656 n
Ge3 O11 Ge4 128.7(7) 1_555 . 2_656 n
Ge3 O11 O8 36.4(4) 1_555 . 1_555 n
Ge3 O11 O9 38.7(4) 1_555 . 1_555 n
Ge3 O11 O10 35.67(34) 1_555 . 1_555 n
Ge3 O11 O11 123.3(4) 1_555 . -2_575 n
Ge3 O11 O12 98.3(5) 1_555 . 2_656 n
Ge3 O11 O13 153.9(6) 1_555 . 2_656 n
Ge4 O11 O8 118.5(6) 2_656 . 1_555 n
Ge4 O11 O9 155.2(7) 2_656 . 1_555 n
Ge4 O11 O10 96.5(5) 2_656 . 1_555 n
Ge4 O11 O11 39.7(4) 2_656 . -2_575 n
Ge4 O11 O12 32.74(32) 2_656 . 2_656 n
Ge4 O11 O13 35.7(4) 2_656 . 2_656 n
O8 O11 O9 65.0(5) 1_555 . 1_555 n
O8 O11 O10 60.2(4) 1_555 . 1_555 n
O8 O11 O11 92.84(35) 1_555 . -2_575 n
O8 O11 O12 102.9(5) 1_555 . 2_656 n
O8 O11 O13 153.0(5) 1_555 . 2_656 n
O9 O11 O10 62.9(5) 1_555 . 1_555 n
O9 O11 O11 157.5(4) 1_555 . -2_575 n
O9 O11 O12 123.8(5) 1_555 . 2_656 n
O9 O11 O13 141.0(6) 1_555 . 2_656 n
O10 O11 O11 110.8(4) 1_555 . -2_575 n
O10 O11 O12 64.2(4) 1_555 . 2_656 n
O10 O11 O13 118.7(5) 1_555 . 2_656 n
O11 O11 O12 62.81(28) -2_575 . 2_656 n
O11 O11 O13 61.44(29) -2_575 . 2_656 n
O12 O11 O13 59.4(5) 2_656 . 2_656 n
Lu1 O12 Lu1 106.9(6) 2_646 . -1_666 n
Lu1 O12 Ba1 97.3(5) 2_646 . 1_556 n
Lu1 O12 Ge4 124.7(4) 2_646 . 1_555 n
Lu1 O12 O5 49.85(28) 2_646 . 2_646 n
Lu1 O12 O5 137.8(7) 2_646 . -1_666 n
Lu1 O12 O11 93.5(4) 2_646 . 2_646 n
Lu1 O12 O11 142.7(6) 2_646 . -1_666 n
Lu1 O12 O13 54.74(32) 2_646 . 1_455 n
Lu1 O12 O13 124.63(34) 2_646 . 1_555 n
Lu1 O12 Ba1 97.3(5) -1_666 . 1_556 n
Lu1 O12 Ge4 124.7(4) -1_666 . 1_555 n
Lu1 O12 O5 137.8(7) -1_666 . 2_646 n
Lu1 O12 O5 49.85(28) -1_666 . -1_666 n
Lu1 O12 O11 142.7(6) -1_666 . 2_646 n
Lu1 O12 O11 93.5(4) -1_666 . -1_666 n
Lu1 O12 O13 54.74(32) -1_666 . 1_455 n
Lu1 O12 O13 124.63(34) -1_666 . 1_555 n
Ba1 O12 Ge4 94.9(6) 1_556 . 1_555 n
Ba1 O12 O5 59.6(4) 1_556 . 2_646 n
Ba1 O12 O5 59.6(4) 1_556 . -1_666 n
Ba1 O12 O11 111.0(5) 1_556 . 2_646 n
Ba1 O12 O11 111.0(5) 1_556 . -1_666 n
Ba1 O12 O13 116.5(7) 1_556 . 1_455 n
Ba1 O12 O13 60.3(4) 1_556 . 1_555 n
Ge4 O12 O5 94.1(5) 1_555 . 2_646 n
Ge4 O12 O5 94.1(5) 1_555 . -1_666 n
Ge4 O12 O11 32.67(32) 1_555 . 2_646 n
Ge4 O12 O11 32.67(32) 1_555 . -1_666 n
Ge4 O12 O13 148.6(9) 1_555 . 1_455 n
Ge4 O12 O13 34.6(4) 1_555 . 1_555 n
O5 O12 O5 119.1(7) 2_646 . -1_666 n
O5 O12 O11 79.1(4) 2_646 . 2_646 n
O5 O12 O11 126.7(6) 2_646 . -1_666 n
O5 O12 O13 101.6(5) 2_646 . 1_455 n
O5 O12 O13 76.9(4) 2_646 . 1_555 n
O5 O12 O11 126.7(6) -1_666 . 2_646 n
O5 O12 O11 79.1(4) -1_666 . -1_666 n
O5 O12 O13 101.6(5) -1_666 . 1_455 n
O5 O12 O13 76.9(4) -1_666 . 1_555 n
O11 O12 O11 54.4(6) 2_646 . -1_666 n
O11 O12 O13 124.7(6) 2_646 . 1_455 n
O11 O12 O13 58.0(5) 2_646 . 1_555 n
O11 O12 O13 124.7(6) -1_666 . 1_455 n
O11 O12 O13 58.0(5) -1_666 . 1_555 n
O13 O12 O13 176.8(10) 1_455 . 1_555 n
Lu1 O13 Lu1 103.1(7) 2_746 . -1_766 n
Lu1 O13 Ba1 102.5(5) 2_746 . 1_556 n
Lu1 O13 Ge4 124.3(4) 2_746 . 1_555 n
Lu1 O13 O8 49.81(35) 2_746 . 2_747 n
Lu1 O13 O8 100.2(6) 2_746 . -1_767 n
Lu1 O13 O11 89.4(4) 2_746 . 2_646 n
Lu1 O13 O11 137.5(7) 2_746 . -1_666 n
Lu1 O13 O12 127.78(34) 2_746 . 1_555 n
Lu1 O13 O12 52.72(34) 2_746 . 1_655 n
Lu1 O13 Ba1 102.5(5) -1_766 . 1_556 n
Lu1 O13 Ge4 124.3(4) -1_766 . 1_555 n
Lu1 O13 O8 100.2(6) -1_766 . 2_747 n
Lu1 O13 O8 49.81(35) -1_766 . -1_767 n
Lu1 O13 O11 137.5(7) -1_766 . 2_646 n
Lu1 O13 O11 89.4(4) -1_766 . -1_666 n
Lu1 O13 O12 127.78(34) -1_766 . 1_555 n
Lu1 O13 O12 52.72(34) -1_766 . 1_655 n
Ba1 O13 Ge4 94.7(6) 1_556 . 1_555 n
Ba1 O13 O8 54.21(35) 1_556 . 2_747 n
Ba1 O13 O8 54.21(35) 1_556 . -1_767 n
Ba1 O13 O11 114.4(5) 1_556 . 2_646 n
Ba1 O13 O11 114.4(5) 1_556 . -1_666 n
Ba1 O13 O12 59.6(4) 1_556 . 1_555 n
Ba1 O13 O12 123.6(7) 1_556 . 1_655 n
Ge4 O13 O8 131.6(6) 1_555 . 2_747 n
Ge4 O13 O8 131.6(6) 1_555 . -1_767 n
Ge4 O13 O11 36.2(4) 1_555 . 2_646 n
Ge4 O13 O11 36.2(4) 1_555 . -1_666 n
Ge4 O13 O12 35.1(5) 1_555 . 1_555 n
Ge4 O13 O12 141.7(9) 1_555 . 1_655 n
O8 O13 O8 63.4(6) 2_747 . -1_767 n
O8 O13 O11 118.0(4) 2_747 . 2_646 n
O8 O13 O11 166.3(7) 2_747 . -1_666 n
O8 O13 O12 103.7(6) 2_747 . 1_555 n
O8 O13 O12 79.0(6) 2_747 . 1_655 n
O8 O13 O11 166.3(7) -1_767 . 2_646 n
O8 O13 O11 118.0(4) -1_767 . -1_666 n
O8 O13 O12 103.7(6) -1_767 . 1_555 n
O8 O13 O12 79.0(6) -1_767 . 1_655 n
O11 O13 O11 57.1(6) 2_646 . -1_666 n
O11 O13 O12 62.6(5) 2_646 . 1_555 n
O11 O13 O12 114.7(6) 2_646 . 1_655 n
O11 O13 O12 62.6(5) -1_666 . 1_555 n
O11 O13 O12 114.7(6) -1_666 . 1_655 n
O12 O13 O12 176.8(10) 1_555 . 1_655 n

loop_
_geom_bond_atom_site_label_1
_geom_bond_atom_site_label_2
_geom_bond_distance
_geom_bond_site_symmetry_1
_geom_bond_site_symmetry_2
_geom_bond_publ_flag
Lu1 O5 2.227(13) . 1_555 n
Lu1 O7 2.213(12) . 1_655 n
Lu1 O8 2.238(11) . 1_554 n
Lu1 O10 2.191(12) . 1_555 n
Lu1 O12 2.247(9) . 2_656 n
Lu1 O13 2.306(10) . 2_756 n
Lu2 O1 2.181(13) . -1_566 n
Lu2 O2 2.275(13) . 1_555 n
Lu2 O6 2.227(12) . 1_556 n
Lu2 O7 2.121(12) . 1_555 n
Lu2 O9 2.249(13) . 1_555 n
Lu2 O10 2.296(13) . 1_455 n
Lu3 O1 2.230(11) . -1_666 n
Lu3 O2 2.214(13) . 1_555 n
Lu3 O4 2.295(12) . 1_655 n
Lu3 O4 2.259(13) . -1_667 n
Lu3 O6 2.261(13) . 1_656 n
Lu3 O9 2.234(12) . 1_555 n
Ba1 O5 2.865(13) . 2_645 n
Ba1 O5 2.865(13) . -1_665 n
Ba1 O8 2.636(12) . 2_746 n
Ba1 O8 2.636(12) . -1_766 n
Ba1 O11 2.993(12) . 2_646 n
Ba1 O11 2.993(12) . -1_666 n
Ba1 O12 2.898(15) . 1_554 n
Ba1 O13 2.916(16) . 1_554 n
Ge1 O1 1.762(12) . 1_555 n
Ge1 O1 2.903(13) . -1_566 n
Ge1 O2 1.682(13) . 1_555 n
Ge1 O3 1.716(13) . 1_555 n
Ge1 O4 1.713(12) . 1_555 n
Ge2 O3 1.782(13) . -1_666 n
Ge2 O5 1.689(13) . 1_555 n
Ge2 O6 1.739(13) . 1_555 n
Ge2 O7 1.798(12) . 1_555 n
Ge3 O6 2.718(13) . 1_656 n
Ge3 O8 1.686(12) . 1_555 n
Ge3 O9 1.681(12) . 1_555 n
Ge3 O10 1.782(12) . 1_555 n
Ge3 O11 1.816(12) . 1_555 n
Ge4 O11 1.782(11) . 2_646 n
Ge4 O11 1.782(11) . -1_666 n
Ge4 O12 1.785(15) . 1_555 n
Ge4 O13 1.763(17) . 1_555 n
O1 Lu2 2.181(13) . -1_566 n
O1 Lu3 2.230(11) . -1_666 n
O1 Ge1 1.762(12) . 1_555 n
O1 Ge1 2.903(13) . -1_566 n
O1 O1 3.081(27) . -1_566 n
O1 O2 2.935(18) . 1_555 n
O1 O2 2.790(19) . -1_566 n
O1 O3 2.876(17) . 1_555 n
O1 O4 2.834(16) . 1_555 n
O1 O4 2.902(19) . -1_566 n
O1 O6 2.753(15) . -1_565 n
O1 O9 3.068(17) . -1_666 n
O2 Lu2 2.275(13) . 1_555 n
O2 Lu3 2.214(13) . 1_555 n
O2 Ge1 1.682(13) . 1_555 n
O2 O1 2.935(18) . 1_555 n
O2 O1 2.790(19) . -1_566 n
O2 O3 2.553(17) . 1_555 n
O2 O4 2.788(18) . 1_555 n
O2 O9 2.643(16) . 1_555 n
O3 Ge1 1.716(13) . 1_555 n
O3 Ge2 1.782(13) . -1_666 n
O3 O1 2.876(17) . 1_555 n
O3 O2 2.553(17) . 1_555 n
O3 O4 2.820(17) . 1_555 n
O3 O5 2.973(18) . -1_666 n
O3 O6 2.713(17) . -1_666 n
O3 O7 2.825(18) . -1_666 n
O4 Lu3 2.295(12) . 1_455 n
O4 Lu3 2.259(13) . -1_667 n
O4 Ge1 1.713(12) . 1_555 n
O4 O1 2.834(16) . 1_555 n
O4 O1 2.902(19) . -1_566 n
O4 O2 2.788(18) . 1_555 n
O4 O3 2.820(17) . 1_555 n
O4 O4 2.797(25) . -1_567 n
O5 Lu1 2.227(13) . 1_555 n
O5 Ba1 2.865(13) . 2_655 n
O5 Ge2 1.689(13) . 1_555 n
O5 O3 2.973(18) . -1_666 n
O5 O6 2.864(18) . 1_555 n
O5 O7 2.782(17) . 1_555 n
O5 O8 3.068(16) . 1_554 n
O5 O9 3.098(17) . 1_554 n
O5 O12 2.866(15) . 2_656 n
O6 Lu2 2.227(12) . 1_554 n
O6 Lu3 2.261(13) . 1_454 n
O6 Ge2 1.739(13) . 1_555 n
O6 Ge3 2.718(13) . 1_454 n
O6 O1 2.753(15) . -1_565 n
O6 O3 2.713(17) . -1_666 n
O6 O5 2.864(18) . 1_555 n
O6 O7 2.981(17) . 1_555 n
O6 O8 3.050(18) . 1_454 n
O6 O9 2.684(18) . 1_454 n
O6 O10 2.846(17) . 1_454 n
O7 Lu1 2.213(12) . 1_455 n
O7 Lu2 2.121(12) . 1_555 n
O7 Ge2 1.798(12) . 1_555 n
O7 O3 2.825(18) . -1_666 n
O7 O5 2.782(17) . 1_555 n
O7 O6 2.981(17) . 1_555 n
O7 O10 2.641(16) . 1_455 n
O8 Lu1 2.238(11) . 1_556 n
O8 Ba1 2.636(12) . 2_756 n
O8 Ge3 1.686(12) . 1_555 n
O8 O5 3.068(16) . 1_556 n
O8 O6 3.050(18) . 1_656 n
O8 O8 3.017(25) . -2_565 n
O8 O9 2.913(18) . 1_555 n
O8 O10 2.844(16) . 1_555 n
O8 O11 2.760(18) . 1_555 n
O8 O13 2.869(19) . 2_757 n
O9 Lu2 2.249(13) . 1_555 n
O9 Lu3 2.234(12) . 1_555 n
O9 Ge3 1.681(12) . 1_555 n
O9 O1 3.068(17) . -1_666 n
O9 O2 2.643(16) . 1_555 n
O9 O5 3.098(17) . 1_556 n
O9 O6 2.684(18) . 1_656 n
O9 O8 2.913(18) . 1_555 n
O9 O10 2.912(16) . 1_555 n
O9 O11 2.656(17) . 1_555 n
O10 Lu1 2.191(12) . 1_555 n
O10 Lu2 2.296(13) . 1_655 n
O10 Ge3 1.782(12) . 1_555 n
O10 O6 2.846(17) . 1_656 n
O10 O7 2.641(16) . 1_655 n
O10 O8 2.844(16) . 1_555 n
O10 O9 2.912(16) . 1_555 n
O10 O11 2.909(18) . 1_555 n
O11 Ba1 2.993(12) . 2_656 n
O11 Ge3 1.816(12) . 1_555 n
O11 Ge4 1.782(11) . 2_656 n
O11 O8 2.760(18) . 1_555 n
O11 O9 2.656(17) . 1_555 n
O11 O10 2.909(18) . 1_555 n
O11 O11 2.743(25) . -2_565 n
O11 O12 3.002(17) . 2_656 n
O11 O13 2.869(19) . 2_656 n
O12 Lu1 2.247(9) . 2_646 n
O12 Lu1 2.247(9) . -1_666 n
O12 Ba1 2.898(15) . 1_556 n
O12 Ge4 1.785(15) . 1_555 n
O12 O5 2.866(15) . 2_646 n
O12 O5 2.866(15) . -1_666 n
O12 O11 3.002(17) . 2_646 n
O12 O11 3.002(17) . -1_666 n
O12 O13 2.693(22) . 1_455 n
O12 O13 2.912(22) . 1_555 n
O13 Lu1 2.306(10) . 2_746 n
O13 Lu1 2.306(10) . -1_766 n
O13 Ba1 2.916(16) . 1_556 n
O13 Ge4 1.763(17) . 1_555 n
O13 O8 2.869(19) . 2_747 n
O13 O8 2.869(19) . -1_767 n
O13 O11 2.869(19) . 2_646 n
O13 O11 2.869(19) . -1_666 n
O13 O12 2.912(22) . 1_555 n
O13 O12 2.693(22) . 1_655 n
